data_1520486
loop_
_publ_author_name
'Gu, Weikai'
'Xu, Pengfei'
'Wang, Yaorong'
'Yao, Yingming'
'Yuan, Dan'
'Shen, Qi'

_publ_section_title
;
 Synthesis and Characterization of Yttrium and Ytterbium Complexes
 Supported by Salen Ligands and Their Catalytic Properties forrac-Lactide
 Polymerization
;
_journal_issue 12
_journal_name_full Organometallics
_journal_page_first 2907
_journal_paper_doi 10.1021/acs.organomet.5b00223
_journal_volume 34
_journal_year 2015
_chemical_formula_moiety 'C42 H55 Cl4 N2 O5 Y'
_chemical_formula_sum 'C42 H55 Cl4 N2 O5 Y'
_chemical_formula_weight 898.59
_chemical_name_systematic
; 
 ? 
;
_space_group_IT_number 14
_symmetry_cell_setting monoclinic
_symmetry_space_group_name_Hall '-P 2yn'
_symmetry_space_group_name_H-M 'P 1 21/n 1'
_atom_sites_solution_hydrogens geom
_atom_sites_solution_primary direct
_atom_sites_solution_secondary difmap
_audit_creation_method SHELXL-97
_cell_angle_alpha 90.00
_cell_angle_beta 104.53(3)
_cell_angle_gamma 90.00
_cell_formula_units_Z 4
_cell_length_a 11.801(2)
_cell_length_b 20.570(4)
_cell_length_c 18.885(4)
_cell_measurement_reflns_used 5969
_cell_measurement_temperature 223(2)
_cell_measurement_theta_max 26.3290
_cell_measurement_theta_min 3.3230
_cell_volume 4437.6(16)
_computing_cell_refinement
; 
CrysAlisPro, Agilent Technologies, 
Version 1.171.36.32 (release 02-08-2013 CrysAlis171 .NET) 
(compiled Aug  2 2013,16:46:58) 
;
_computing_data_collection
; 
CrysAlisPro, Agilent Technologies, 
Version 1.171.36.32 (release 02-08-2013 CrysAlis171 .NET) 
(compiled Aug  2 2013,16:46:58) 
;
_computing_data_reduction
; 
CrysAlisPro, Agilent Technologies, 
Version 1.171.36.32 (release 02-08-2013 CrysAlis171 .NET) 
(compiled Aug  2 2013,16:46:58) 
;
_computing_molecular_graphics 'Bruker SHELXTL'
_computing_publication_material
; 
O. V. Dolomanov, L. J. Bourhis, R. J. Gildea, J. A. K. Howard and H. Puschmann, 
OLEX2: a complete structure solution, refinement and analysis program. 
J. Appl. Cryst. (2009). 42, 339-341. 
;
_computing_structure_refinement 'SHELXL-97 (Sheldrick, 1997)'
_computing_structure_solution 'SHELXS-97 (Sheldrick, 1990)'
_diffrn_ambient_temperature 223(2)
_diffrn_detector_area_resol_mean 10.4471
_diffrn_measured_fraction_theta_full 0.998
_diffrn_measured_fraction_theta_max 0.998
_diffrn_measurement_device_type 'Xcalibur, Atlas, Gemini'
_diffrn_measurement_method '\w scans'
_diffrn_radiation_monochromator graphite
_diffrn_radiation_source 'fine-focus sealed tube'
_diffrn_radiation_type MoK\a
_diffrn_radiation_wavelength 0.71073
_diffrn_reflns_av_R_equivalents 0.0486
_diffrn_reflns_av_sigmaI/netI 0.0666
_diffrn_reflns_limit_h_max 14
_diffrn_reflns_limit_h_min -14
_diffrn_reflns_limit_k_max 24
_diffrn_reflns_limit_k_min -25
_diffrn_reflns_limit_l_max 23
_diffrn_reflns_limit_l_min -23
_diffrn_reflns_number 28336
_diffrn_reflns_theta_full 26.37
_diffrn_reflns_theta_max 26.37
_diffrn_reflns_theta_min 2.98
_exptl_absorpt_coefficient_mu 1.598
_exptl_absorpt_correction_T_max 1.00000
_exptl_absorpt_correction_T_min 0.74363
_exptl_absorpt_correction_type multi-scan
_exptl_absorpt_process_details
; 
CrysAlisPro, Agilent Technologies, 
Version 1.171.36.32 (release 02-08-2013 CrysAlis171 .NET) 
(compiled Aug  2 2013,16:46:58) 
Empirical absorption correction using spherical harmonics, 
 implemented in SCALE3 ABSPACK scaling algorithm. 
;
_exptl_crystal_colour 'clear light colourless'
_exptl_crystal_density_diffrn 1.345
_exptl_crystal_density_method 'not measured'
_exptl_crystal_description block
_exptl_crystal_F_000 1872
_exptl_crystal_size_max 0.5000
_exptl_crystal_size_mid 0.4000
_exptl_crystal_size_min 0.1000
_refine_diff_density_max 0.341
_refine_diff_density_min -0.378
_refine_diff_density_rms 0.063
_refine_ls_extinction_method none
_refine_ls_goodness_of_fit_ref 1.015
_refine_ls_hydrogen_treatment constr
_refine_ls_matrix_type full
_refine_ls_number_parameters 496
_refine_ls_number_reflns 9063
_refine_ls_number_restraints 0
_refine_ls_restrained_S_all 1.015
_refine_ls_R_factor_all 0.0779
_refine_ls_R_factor_gt 0.0456
_refine_ls_shift/su_max 0.001
_refine_ls_shift/su_mean 0.000
_refine_ls_structure_factor_coef Fsqd
_refine_ls_weighting_details 'calc w=1/[\s^2^(Fo^2^)+(0.0361P)^2^+1.3560P] where P=(Fo^2^+2Fc^2^)/3'
_refine_ls_weighting_scheme calc
_refine_ls_wR_factor_gt 0.0840
_refine_ls_wR_factor_ref 0.0944
_reflns_number_gt 6534
_reflns_number_total 9063
_reflns_threshold_expression >2sigma(I)
_cod_data_source_file om5b00223_si_002.cif
_cod_data_source_block complex3
_cod_depositor_comments 'Adding full bibliography for 1520484--1520490.cif.'
_cod_original_cell_volume 4437.7(15)
_cod_database_code 1520486

loop_
_symmetry_equiv_pos_as_xyz
'x, y, z'
'-x+1/2, y+1/2, -z+1/2'
'-x, -y, -z'
'x-1/2, -y-1/2, z-1/2'

loop_
_atom_site_label
_atom_site_type_symbol
_atom_site_fract_x
_atom_site_fract_y
_atom_site_fract_z
_atom_site_U_iso_or_equiv
_atom_site_adp_type
_atom_site_occupancy
_atom_site_symmetry_multiplicity
_atom_site_calc_flag
_atom_site_refinement_flags
Y1 Y 0.52140(2) 0.206285(12) 0.181092(13) 0.02319(8) Uani 1 1 d .
Cl1 Cl 0.44209(9) 0.40546(5) 0.03236(5) 0.0642(3) Uani 1 1 d .
Cl2 Cl 0.88647(10) 0.47519(5) 0.04491(5) 0.0645(3) Uani 1 1 d .
Cl3 Cl 0.19272(8) 0.05009(5) 0.09385(5) 0.0656(3) Uani 1 1 d .
Cl4 Cl 0.40141(8) -0.15966(4) 0.24011(4) 0.0496(2) Uani 1 1 d .
N1 N 0.7438(2) 0.21444(11) 0.18299(11) 0.0279(5) Uani 1 1 d .
N2 N 0.63219(19) 0.12111(11) 0.26433(11) 0.0263(5) Uani 1 1 d .
O1 O 0.55071(17) 0.29428(9) 0.12087(9) 0.0314(5) Uani 1 1 d .
O2 O 0.41268(17) 0.11680(9) 0.16553(9) 0.0301(5) Uani 1 1 d .
O3 O 0.49382(16) 0.25433(9) 0.27564(9) 0.0265(4) Uani 1 1 d .
O4 O 0.32947(17) 0.24219(9) 0.11636(9) 0.0347(5) Uani 1 1 d .
O5 O 0.54253(19) 0.15866(9) 0.06495(9) 0.0358(5) Uani 1 1 d .
C1 C 0.8168(3) 0.15652(14) 0.20737(14) 0.0323(7) Uani 1 1 d .
H1A H 0.8892 0.1609 0.1924 0.039 Uiso 1 1 calc R
H1B H 0.7762 0.1185 0.1831 0.039 Uiso 1 1 calc R
C2 C 0.8461(2) 0.14569(14) 0.29050(14) 0.0304(7) Uani 1 1 d .
C3 C 0.7350(2) 0.14758(14) 0.31765(14) 0.0289(7) Uani 1 1 d .
H3A H 0.7477 0.1229 0.3627 0.035 Uiso 1 1 calc R
H3B H 0.7191 0.1922 0.3286 0.035 Uiso 1 1 calc R
C4 C 0.9291(3) 0.19862(16) 0.33020(17) 0.0437(8) Uani 1 1 d .
H4A H 0.8919 0.2403 0.3201 0.066 Uiso 1 1 calc R
H4B H 0.9996 0.1982 0.3135 0.066 Uiso 1 1 calc R
H4C H 0.9480 0.1906 0.3819 0.066 Uiso 1 1 calc R
C5 C 0.9059(3) 0.07903(16) 0.30517(17) 0.0463(8) Uani 1 1 d .
H5A H 0.9286 0.0711 0.3569 0.069 Uiso 1 1 calc R
H5B H 0.9739 0.0784 0.2861 0.069 Uiso 1 1 calc R
H5C H 0.8523 0.0458 0.2817 0.069 Uiso 1 1 calc R
C6 C 0.6267(3) 0.33283(14) 0.10420(14) 0.0308(7) Uani 1 1 d .
C7 C 0.5912(3) 0.39049(15) 0.06273(15) 0.0396(8) Uani 1 1 d .
C8 C 0.6692(3) 0.43344(15) 0.04575(16) 0.0448(9) Uani 1 1 d .
H8 H 0.6423 0.4712 0.0199 0.054 Uiso 1 1 calc R
C9 C 0.7876(3) 0.42052(15) 0.06713(16) 0.0421(8) Uani 1 1 d .
C10 C 0.8271(3) 0.36445(15) 0.10421(15) 0.0387(8) Uani 1 1 d .
H10 H 0.9069 0.3553 0.1170 0.046 Uiso 1 1 calc R
C11 C 0.7482(3) 0.32055(14) 0.12319(14) 0.0308(7) Uani 1 1 d .
C12 C 0.7964(3) 0.26025(14) 0.15762(14) 0.0302(7) Uani 1 1 d .
H12 H 0.8759 0.2538 0.1619 0.036 Uiso 1 1 calc R
C13 C 0.4114(2) 0.05615(14) 0.18297(13) 0.0265(6) Uani 1 1 d .
C14 C 0.3126(3) 0.01546(15) 0.15428(15) 0.0334(7) Uani 1 1 d .
C15 C 0.3090(3) -0.04889(15) 0.17185(15) 0.0372(7) Uani 1 1 d .
H15 H 0.2423 -0.0735 0.1523 0.045 Uiso 1 1 calc R
C16 C 0.4054(3) -0.07701(14) 0.21893(15) 0.0344(7) Uani 1 1 d .
C17 C 0.5030(3) -0.04102(14) 0.24893(15) 0.0329(7) Uani 1 1 d .
H17 H 0.5671 -0.0606 0.2806 0.040 Uiso 1 1 calc R
C18 C 0.5069(3) 0.02515(14) 0.23226(14) 0.0287(6) Uani 1 1 d .
C19 C 0.6074(3) 0.06120(14) 0.27268(14) 0.0298(7) Uani 1 1 d .
H19 H 0.6604 0.0384 0.3090 0.036 Uiso 1 1 calc R
C20 C 0.4701(2) 0.28451(14) 0.33414(13) 0.0268(6) Uani 1 1 d .
C21 C 0.5224(3) 0.34579(14) 0.35892(14) 0.0292(7) Uani 1 1 d .
C22 C 0.4965(3) 0.37433(15) 0.41994(15) 0.0353(7) Uani 1 1 d .
H22 H 0.5302 0.4144 0.4356 0.042 Uiso 1 1 calc R
C23 C 0.4245(3) 0.34683(17) 0.45818(15) 0.0396(8) Uani 1 1 d .
C24 C 0.3740(3) 0.28803(16) 0.43330(15) 0.0384(8) Uani 1 1 d .
H24 H 0.3239 0.2691 0.4583 0.046 Uiso 1 1 calc R
C25 C 0.3937(2) 0.25534(14) 0.37291(13) 0.0289(7) Uani 1 1 d .
C26 C 0.6033(3) 0.38267(14) 0.32007(15) 0.0366(7) Uani 1 1 d .
C27 C 0.7078(3) 0.34081(16) 0.31415(17) 0.0446(8) Uani 1 1 d .
H27A H 0.6803 0.3037 0.2838 0.067 Uiso 1 1 calc R
H27B H 0.7491 0.3264 0.3620 0.067 Uiso 1 1 calc R
H27C H 0.7593 0.3660 0.2929 0.067 Uiso 1 1 calc R
C28 C 0.5325(3) 0.40400(15) 0.24422(15) 0.0491(9) Uani 1 1 d .
H28A H 0.5835 0.4245 0.2186 0.074 Uiso 1 1 calc R
H28B H 0.4730 0.4342 0.2493 0.074 Uiso 1 1 calc R
H28C H 0.4964 0.3667 0.2172 0.074 Uiso 1 1 calc R
C29 C 0.6560(3) 0.44520(16) 0.36113(18) 0.0553(10) Uani 1 1 d .
H29A H 0.7058 0.4661 0.3349 0.083 Uiso 1 1 calc R
H29B H 0.7010 0.4340 0.4094 0.083 Uiso 1 1 calc R
H29C H 0.5940 0.4742 0.3646 0.083 Uiso 1 1 calc R
C30 C 0.4026(3) 0.3789(2) 0.52614(18) 0.0642(11) Uani 1 1 d .
H30A H 0.4685 0.3715 0.5670 0.096 Uiso 1 1 calc R
H30B H 0.3336 0.3607 0.5364 0.096 Uiso 1 1 calc R
H30C H 0.3919 0.4248 0.5179 0.096 Uiso 1 1 calc R
C31 C 0.3376(2) 0.18780(15) 0.35380(14) 0.0310(7) Uani 1 1 d .
C32 C 0.2570(3) 0.16866(17) 0.40294(16) 0.0458(9) Uani 1 1 d .
H32A H 0.3016 0.1671 0.4530 0.069 Uiso 1 1 calc R
H32B H 0.2235 0.1267 0.3886 0.069 Uiso 1 1 calc R
H32C H 0.1956 0.2002 0.3979 0.069 Uiso 1 1 calc R
C33 C 0.2612(3) 0.18416(15) 0.27501(14) 0.0349(7) Uani 1 1 d .
H33A H 0.1985 0.2151 0.2688 0.052 Uiso 1 1 calc R
H33B H 0.2293 0.1412 0.2655 0.052 Uiso 1 1 calc R
H33C H 0.3080 0.1940 0.2415 0.052 Uiso 1 1 calc R
C34 C 0.4351(3) 0.13632(16) 0.36666(17) 0.0437(8) Uani 1 1 d .
H34A H 0.4892 0.1468 0.3379 0.066 Uiso 1 1 calc R
H34B H 0.4014 0.0943 0.3526 0.066 Uiso 1 1 calc R
H34C H 0.4757 0.1357 0.4175 0.066 Uiso 1 1 calc R
C35 C 0.2622(4) 0.21650(19) 0.04774(19) 0.0685(12) Uani 1 1 d .
H35A H 0.2158 0.1797 0.0561 0.082 Uiso 1 1 calc R
H35B H 0.3138 0.2021 0.0181 0.082 Uiso 1 1 calc R
C36 C 0.1863(4) 0.2685(2) 0.0107(2) 0.0756(13) Uani 1 1 d .
H36A H 0.1134 0.2513 -0.0192 0.091 Uiso 1 1 calc R
H36B H 0.2245 0.2939 -0.0199 0.091 Uiso 1 1 calc R
C37 C 0.1656(4) 0.3084(2) 0.0724(2) 0.0878(16) Uani 1 1 d .
H37A H 0.1011 0.2910 0.0898 0.105 Uiso 1 1 calc R
H37B H 0.1485 0.3532 0.0574 0.105 Uiso 1 1 calc R
C38 C 0.2785(3) 0.30351(16) 0.13018(16) 0.0432(8) Uani 1 1 d .
H38A H 0.3300 0.3394 0.1264 0.052 Uiso 1 1 calc R
H38B H 0.2644 0.3039 0.1786 0.052 Uiso 1 1 calc R
C39 C 0.5701(4) 0.19495(16) 0.00605(16) 0.0515(10) Uani 1 1 d .
H39A H 0.6504 0.2102 0.0202 0.062 Uiso 1 1 calc R
H39B H 0.5187 0.2323 -0.0064 0.062 Uiso 1 1 calc R
C40 C 0.5530(4) 0.14976(17) -0.05774(16) 0.0567(10) Uani 1 1 d .
H40A H 0.4798 0.1590 -0.0933 0.068 Uiso 1 1 calc R
H40B H 0.6167 0.1539 -0.0814 0.068 Uiso 1 1 calc R
C41 C 0.5511(5) 0.08421(19) -0.0269(2) 0.0841(16) Uani 1 1 d .
H41A H 0.4915 0.0578 -0.0589 0.101 Uiso 1 1 calc R
H41B H 0.6263 0.0632 -0.0214 0.101 Uiso 1 1 calc R
C42 C 0.5255(4) 0.09139(16) 0.04324(18) 0.0656(12) Uani 1 1 d .
H42A H 0.5771 0.0639 0.0791 0.079 Uiso 1 1 calc R
H42B H 0.4453 0.0786 0.0401 0.079 Uiso 1 1 calc R

loop_
_atom_site_aniso_label
_atom_site_aniso_U_11
_atom_site_aniso_U_22
_atom_site_aniso_U_33
_atom_site_aniso_U_23
_atom_site_aniso_U_13
_atom_site_aniso_U_12
Y1 0.02636(15) 0.02053(15) 0.02148(13) 0.00128(11) 0.00376(10) 0.00061(13)
Cl1 0.0577(6) 0.0507(6) 0.0825(6) 0.0376(5) 0.0145(5) 0.0132(5)
Cl2 0.0892(8) 0.0474(6) 0.0657(6) 0.0027(4) 0.0362(5) -0.0300(5)
Cl3 0.0413(6) 0.0486(6) 0.0863(7) 0.0095(5) -0.0224(5) -0.0069(4)
Cl4 0.0709(6) 0.0278(4) 0.0489(5) 0.0060(3) 0.0127(4) -0.0156(4)
N1 0.0313(14) 0.0267(14) 0.0255(12) 0.0011(10) 0.0070(10) 0.0009(11)
N2 0.0249(13) 0.0254(14) 0.0268(12) 0.0016(10) 0.0032(10) -0.0033(11)
O1 0.0361(12) 0.0257(11) 0.0333(10) 0.0064(8) 0.0106(9) 0.0008(10)
O2 0.0327(12) 0.0253(11) 0.0293(10) 0.0017(8) 0.0021(8) -0.0004(9)
O3 0.0305(11) 0.0256(11) 0.0227(9) 0.0002(8) 0.0053(8) 0.0001(9)
O4 0.0332(12) 0.0343(12) 0.0312(10) 0.0024(9) -0.0016(9) 0.0053(10)
O5 0.0529(14) 0.0271(12) 0.0288(10) -0.0031(8) 0.0129(9) -0.0048(10)
C1 0.0296(17) 0.0298(17) 0.0384(16) 0.0021(13) 0.0100(13) 0.0032(14)
C2 0.0260(16) 0.0262(16) 0.0355(16) 0.0024(12) 0.0012(12) 0.0027(13)
C3 0.0292(17) 0.0265(16) 0.0273(14) 0.0012(12) 0.0000(12) -0.0009(13)
C4 0.0303(18) 0.046(2) 0.0492(19) -0.0030(15) 0.0001(14) -0.0090(16)
C5 0.039(2) 0.044(2) 0.053(2) 0.0072(16) 0.0060(16) 0.0127(17)
C6 0.047(2) 0.0214(16) 0.0253(14) -0.0020(12) 0.0107(13) -0.0007(15)
C7 0.054(2) 0.0288(18) 0.0378(17) 0.0059(13) 0.0142(15) 0.0026(16)
C8 0.070(3) 0.0256(18) 0.0416(18) 0.0068(14) 0.0196(17) -0.0002(18)
C9 0.067(3) 0.0294(19) 0.0358(17) -0.0031(14) 0.0235(17) -0.0181(18)
C10 0.049(2) 0.0376(19) 0.0306(16) -0.0065(14) 0.0120(14) -0.0122(16)
C11 0.0406(19) 0.0277(16) 0.0249(14) -0.0005(12) 0.0095(13) -0.0028(15)
C12 0.0289(17) 0.0344(18) 0.0272(14) -0.0036(13) 0.0067(12) -0.0047(14)
C13 0.0300(17) 0.0248(16) 0.0263(14) -0.0014(12) 0.0103(12) -0.0010(13)
C14 0.0303(17) 0.0316(18) 0.0351(16) -0.0005(13) 0.0024(13) -0.0021(14)
C15 0.0382(19) 0.0357(19) 0.0372(17) -0.0045(14) 0.0087(14) -0.0114(15)
C16 0.048(2) 0.0230(16) 0.0347(16) 0.0002(13) 0.0160(15) -0.0082(15)
C17 0.0381(19) 0.0268(17) 0.0325(15) 0.0079(13) 0.0064(13) -0.0015(14)
C18 0.0312(17) 0.0268(16) 0.0271(14) 0.0032(12) 0.0058(12) -0.0036(13)
C19 0.0290(17) 0.0297(18) 0.0272(15) 0.0050(12) 0.0004(12) 0.0017(14)
C20 0.0263(16) 0.0320(17) 0.0192(14) 0.0003(11) 0.0005(11) 0.0066(13)
C21 0.0303(17) 0.0308(17) 0.0242(14) -0.0008(12) 0.0024(12) 0.0043(14)
C22 0.0317(18) 0.0373(18) 0.0334(16) -0.0106(13) 0.0016(13) 0.0032(15)
C23 0.0294(18) 0.056(2) 0.0324(16) -0.0138(15) 0.0066(13) 0.0016(16)
C24 0.0267(17) 0.059(2) 0.0310(16) -0.0019(15) 0.0098(12) 0.0008(16)
C25 0.0227(16) 0.0373(18) 0.0240(14) 0.0013(12) 0.0009(11) 0.0055(14)
C26 0.049(2) 0.0275(17) 0.0333(16) -0.0061(13) 0.0094(14) -0.0050(15)
C27 0.043(2) 0.043(2) 0.0498(19) -0.0049(15) 0.0153(16) -0.0105(17)
C28 0.080(3) 0.0317(19) 0.0356(18) 0.0013(14) 0.0136(17) 0.0019(18)
C29 0.076(3) 0.042(2) 0.050(2) -0.0130(16) 0.0202(19) -0.021(2)
C30 0.058(3) 0.086(3) 0.055(2) -0.037(2) 0.0276(19) -0.014(2)
C31 0.0268(16) 0.0377(18) 0.0287(15) 0.0043(12) 0.0076(12) 0.0012(14)
C32 0.043(2) 0.059(2) 0.0380(18) 0.0033(15) 0.0135(15) -0.0094(18)
C33 0.0305(17) 0.0378(18) 0.0340(16) -0.0002(13) 0.0035(13) -0.0035(14)
C34 0.042(2) 0.038(2) 0.0513(19) 0.0116(15) 0.0134(16) 0.0059(16)
C35 0.064(3) 0.070(3) 0.051(2) -0.0184(19) -0.0235(19) 0.023(2)
C36 0.070(3) 0.071(3) 0.064(3) 0.002(2) -0.025(2) 0.007(2)
C37 0.061(3) 0.090(4) 0.092(3) -0.022(3) -0.020(2) 0.041(3)
C38 0.043(2) 0.044(2) 0.0386(17) -0.0007(14) 0.0042(14) 0.0143(17)
C39 0.084(3) 0.041(2) 0.0363(18) 0.0002(15) 0.0281(18) -0.0061(19)
C40 0.087(3) 0.053(2) 0.0332(18) -0.0062(16) 0.0190(18) -0.008(2)
C41 0.155(5) 0.047(3) 0.068(3) -0.018(2) 0.061(3) -0.018(3)
C42 0.121(4) 0.033(2) 0.052(2) -0.0095(17) 0.040(2) -0.008(2)

loop_
_atom_type_symbol
_atom_type_description
_atom_type_scat_dispersion_real
_atom_type_scat_dispersion_imag
_atom_type_scat_source
C C 0.0033 0.0016 'International Tables Vol C Tables 4.2.6.8 and 6.1.1.4'
H H 0.0000 0.0000 'International Tables Vol C Tables 4.2.6.8 and 6.1.1.4'
N N 0.0061 0.0033 'International Tables Vol C Tables 4.2.6.8 and 6.1.1.4'
O O 0.0106 0.0060 'International Tables Vol C Tables 4.2.6.8 and 6.1.1.4'
Cl Cl 0.1484 0.1585 'International Tables Vol C Tables 4.2.6.8 and 6.1.1.4'
Y Y -2.7962 3.5667 'International Tables Vol C Tables 4.2.6.8 and 6.1.1.4'

loop_
_geom_angle_atom_site_label_1
_geom_angle_atom_site_label_2
_geom_angle_atom_site_label_3
_geom_angle
O3 Y1 O1 97.33(7)
O3 Y1 O2 106.85(7)
O1 Y1 O2 140.39(7)
O3 Y1 O4 87.78(7)
O1 Y1 O4 74.69(7)
O2 Y1 O4 75.40(7)
O3 Y1 O5 174.76(7)
O1 Y1 O5 78.72(7)
O2 Y1 O5 74.79(7)
O4 Y1 O5 87.85(7)
O3 Y1 N2 87.93(7)
O1 Y1 N2 140.77(7)
O2 Y1 N2 72.25(7)
O4 Y1 N2 144.52(7)
O5 Y1 N2 97.31(7)
O3 Y1 N1 108.72(7)
O1 Y1 N1 70.69(7)
O2 Y1 N1 126.74(7)
O4 Y1 N1 143.09(7)
O5 Y1 N1 73.37(7)
N2 Y1 N1 70.83(7)
C12 N1 C1 114.1(2)
C12 N1 Y1 128.16(19)
C1 N1 Y1 117.21(17)
C19 N2 C3 116.4(2)
C19 N2 Y1 130.65(18)
C3 N2 Y1 112.51(17)
C6 O1 Y1 146.58(19)
C13 O2 Y1 144.12(18)
C20 O3 Y1 176.95(17)
C35 O4 C38 108.8(2)
C35 O4 Y1 125.54(19)
C38 O4 Y1 123.81(16)
C42 O5 C39 108.6(2)
C42 O5 Y1 126.48(17)
C39 O5 Y1 124.86(17)
N1 C1 C2 113.6(2)
C3 C2 C4 108.4(2)
C3 C2 C5 110.9(2)
C4 C2 C5 109.8(2)
C3 C2 C1 110.4(2)
C4 C2 C1 110.5(2)
C5 C2 C1 106.8(2)
N2 C3 C2 113.0(2)
O1 C6 C11 123.4(3)
O1 C6 C7 121.2(3)
C11 C6 C7 115.3(3)
C8 C7 C6 122.9(3)
C8 C7 Cl1 119.5(3)
C6 C7 Cl1 117.5(2)
C7 C8 C9 119.8(3)
C10 C9 C8 120.2(3)
C10 C9 Cl2 120.2(3)
C8 C9 Cl2 119.6(3)
C9 C10 C11 120.6(3)
C10 C11 C6 121.1(3)
C10 C11 C12 116.9(3)
C6 C11 C12 121.8(3)
N1 C12 C11 128.5(3)
O2 C13 C18 122.9(3)
O2 C13 C14 122.0(3)
C18 C13 C14 115.1(3)
C15 C14 C13 123.2(3)
C15 C14 Cl3 119.2(2)
C13 C14 Cl3 117.6(2)
C14 C15 C16 119.3(3)
C17 C16 C15 120.8(3)
C17 C16 Cl4 120.0(2)
C15 C16 Cl4 119.2(2)
C16 C17 C18 120.4(3)
C17 C18 C13 121.2(3)
C17 C18 C19 116.7(3)
C13 C18 C19 121.8(3)
N2 C19 C18 127.6(3)
O3 C20 C25 120.7(2)
O3 C20 C21 120.6(2)
C25 C20 C21 118.6(2)
C22 C21 C20 118.4(3)
C22 C21 C26 118.5(3)
C20 C21 C26 123.1(2)
C23 C22 C21 123.8(3)
C22 C23 C24 117.1(3)
C22 C23 C30 121.7(3)
C24 C23 C30 121.2(3)
C23 C24 C25 123.8(3)
C24 C25 C20 118.2(3)
C24 C25 C31 118.5(3)
C20 C25 C31 123.2(2)
C28 C26 C27 110.7(2)
C28 C26 C21 109.2(3)
C27 C26 C21 111.4(2)
C28 C26 C29 106.7(3)
C27 C26 C29 105.9(3)
C21 C26 C29 112.9(2)
C33 C31 C32 105.7(2)
C33 C31 C34 110.7(2)
C32 C31 C34 106.3(2)
C33 C31 C25 112.6(2)
C32 C31 C25 112.5(2)
C34 C31 C25 108.9(2)
O4 C35 C36 107.2(3)
C35 C36 C37 103.4(3)
C36 C37 C38 103.9(3)
O4 C38 C37 105.1(3)
O5 C39 C40 106.8(3)
C41 C40 C39 105.2(3)
C42 C41 C40 107.4(3)
C41 C42 O5 108.3(3)

loop_
_geom_bond_atom_site_label_1
_geom_bond_atom_site_label_2
_geom_bond_distance
Y1 O3 2.1360(17)
Y1 O1 2.2105(19)
Y1 O2 2.2208(19)
Y1 O4 2.404(2)
Y1 O5 2.4713(18)
Y1 N2 2.494(2)
Y1 N1 2.621(2)
Cl1 C7 1.736(4)
Cl2 C9 1.746(3)
Cl3 C14 1.733(3)
Cl4 C16 1.750(3)
N1 C12 1.286(3)
N1 C1 1.475(3)
N2 C19 1.285(3)
N2 C3 1.473(3)
O1 C6 1.294(3)
O2 C13 1.291(3)
O3 C20 1.357(3)
O4 C35 1.440(4)
O4 C38 1.449(3)
O5 C42 1.443(4)
O5 C39 1.443(3)
C1 C2 1.537(4)
C2 C3 1.523(4)
C2 C4 1.529(4)
C2 C5 1.535(4)
C6 C11 1.411(4)
C6 C7 1.425(4)
C7 C8 1.370(4)
C8 C9 1.380(5)
C9 C10 1.369(4)
C10 C11 1.407(4)
C11 C12 1.449(4)
C13 C18 1.420(4)
C13 C14 1.427(4)
C14 C15 1.368(4)
C15 C16 1.383(4)
C16 C17 1.366(4)
C17 C18 1.401(4)
C18 C19 1.444(4)
C20 C25 1.428(4)
C20 C21 1.430(4)
C21 C22 1.394(4)
C21 C26 1.542(4)
C22 C23 1.368(4)
C23 C24 1.378(4)
C23 C30 1.522(4)
C24 C25 1.393(4)
C25 C31 1.542(4)
C26 C28 1.530(4)
C26 C27 1.531(4)
C26 C29 1.549(4)
C31 C33 1.536(4)
C31 C32 1.537(4)
C31 C34 1.538(4)
C35 C36 1.456(5)
C36 C37 1.495(6)
C37 C38 1.499(5)
C39 C40 1.495(4)
C40 C41 1.471(5)
C41 C42 1.437(5)
